data_7115581
loop_
_publ_author_name
'Jun-Hui Xu'
'Jian-Ping Wei'
'Zheng Hao'
'Qing-Guo Ma'
'Xin-Hua Peng'

_publ_section_title
;
 Highly double selective nitration of nitrostilbenes over zeolite
;
_journal_name_full Chem.Commun.
_journal_page_first 10710
_journal_paper_doi 10.1039/C4cc04688A
_journal_volume 50
_journal_year 2014
_chemical_formula_sum 'C24 H17 N5 O10'
_chemical_formula_weight 535.43
_chemical_name_systematic
; 
 ? 
;
_space_group_IT_number 15
_symmetry_cell_setting monoclinic
_symmetry_space_group_name_Hall '-C 2yc'
_symmetry_space_group_name_H-M 'C 1 2/c 1'
_atom_sites_solution_hydrogens geom
_atom_sites_solution_primary direct
_atom_sites_solution_secondary difmap
_audit_creation_method SHELXL-97
_cell_angle_alpha 90.00
_cell_angle_beta 106.275(14)
_cell_angle_gamma 90.00
_cell_formula_units_Z 4
_cell_length_a 24.48(2)
_cell_length_b 8.379(6)
_cell_length_c 11.878(9)
_cell_measurement_temperature 296(2)
_cell_volume 2339(3)
_computing_structure_refinement 'SHELXL-97 (Sheldrick, 1997)'
_computing_structure_solution 'SHELXS-97 (Sheldrick, 1990)'
_diffrn_ambient_temperature 296(2)
_diffrn_measured_fraction_theta_full 0.992
_diffrn_measured_fraction_theta_max 0.992
_diffrn_radiation_monochromator graphite
_diffrn_radiation_source 'fine-focus sealed tube'
_diffrn_radiation_type MoK\a
_diffrn_radiation_wavelength 0.71073
_diffrn_reflns_av_R_equivalents 0.0520
_diffrn_reflns_av_sigmaI/netI 0.0667
_diffrn_reflns_limit_h_max 28
_diffrn_reflns_limit_h_min -28
_diffrn_reflns_limit_k_max 9
_diffrn_reflns_limit_k_min -7
_diffrn_reflns_limit_l_max 13
_diffrn_reflns_limit_l_min -14
_diffrn_reflns_number 5631
_diffrn_reflns_theta_full 25.00
_diffrn_reflns_theta_max 25.00
_diffrn_reflns_theta_min 2.58
_exptl_absorpt_coefficient_mu 0.121
_exptl_absorpt_correction_T_max 0.9904
_exptl_absorpt_correction_T_min 0.9808
_exptl_absorpt_correction_type multi-scan
_exptl_absorpt_process_details SADABS
_exptl_crystal_colour yellow
_exptl_crystal_density_diffrn 1.521
_exptl_crystal_density_method 'not measured'
_exptl_crystal_F_000 1104
_exptl_crystal_size_max 0.16
_exptl_crystal_size_mid 0.12
_exptl_crystal_size_min 0.08
_refine_diff_density_max 0.316
_refine_diff_density_min -0.245
_refine_diff_density_rms 0.056
_refine_ls_extinction_method none
_refine_ls_goodness_of_fit_ref 1.040
_refine_ls_hydrogen_treatment constr
_refine_ls_matrix_type full
_refine_ls_number_parameters 179
_refine_ls_number_reflns 2042
_refine_ls_number_restraints 0
_refine_ls_restrained_S_all 1.040
_refine_ls_R_factor_all 0.1074
_refine_ls_R_factor_gt 0.0606
_refine_ls_shift/su_max 0.000
_refine_ls_shift/su_mean 0.000
_refine_ls_structure_factor_coef Fsqd
_refine_ls_weighting_details 'calc w=1/[\s^2^(Fo^2^)+(0.0764P)^2^+0.0000P] where P=(Fo^2^+2Fc^2^)/3'
_refine_ls_weighting_scheme calc
_refine_ls_wR_factor_gt 0.1466
_refine_ls_wR_factor_ref 0.1651
_reflns_number_gt 1184
_reflns_number_total 2042
_reflns_threshold_expression >2sigma(I)
_cod_data_source_file c4cc04688a2.cif
_cod_data_source_block a
_cod_original_sg_symbol_H-M 'C2/c  '
_cod_database_code 7115581

loop_
_symmetry_equiv_pos_as_xyz
'x, y, z'
'-x, y, -z+1/2'
'x+1/2, y+1/2, z'
'-x+1/2, y+1/2, -z+1/2'
'-x, -y, -z'
'x, -y, z-1/2'
'-x+1/2, -y+1/2, -z'
'x+1/2, -y+1/2, z-1/2'

loop_
_atom_site_label
_atom_site_type_symbol
_atom_site_fract_x
_atom_site_fract_y
_atom_site_fract_z
_atom_site_U_iso_or_equiv
_atom_site_adp_type
_atom_site_occupancy
_atom_site_symmetry_multiplicity
_atom_site_calc_flag
_atom_site_refinement_flags
N1 N 0.32599(12) 0.1820(3) 1.0757(3) 0.0654(9) Uani 1 1 d .
N2 N 0.45249(12) 0.3660(3) 0.9027(3) 0.0481(7) Uani 1 1 d .
N3 N 0.5000 -0.1519(4) 0.7500 0.0442(9) Uani 1 2 d S
C1 C 0.28547(14) -0.3614(4) 1.1904(3) 0.0659(10) Uani 1 1 d .
H1A H 0.2636 -0.2976 1.2291 0.099 Uiso 1 1 calc R
H1B H 0.3136 -0.4206 1.2478 0.099 Uiso 1 1 calc R
H1C H 0.2607 -0.4341 1.1373 0.099 Uiso 1 1 calc R
C2 C 0.31458(13) -0.2543(4) 1.1229(3) 0.0497(8) Uani 1 1 d .
C3 C 0.30925(12) -0.0905(4) 1.1268(3) 0.0516(9) Uani 1 1 d .
H3 H 0.2881 -0.0461 1.1729 0.062 Uiso 1 1 calc R
C4 C 0.33487(12) 0.0091(3) 1.0631(3) 0.0459(8) Uani 1 1 d .
C5 C 0.36772(12) -0.0490(3) 0.9922(3) 0.0411(7) Uani 1 1 d .
C6 C 0.37227(14) -0.2159(3) 0.9900(3) 0.0527(9) Uani 1 1 d .
H6 H 0.3932 -0.2616 0.9440 0.063 Uiso 1 1 calc R
C7 C 0.34695(14) -0.3147(4) 1.0536(3) 0.0556(9) Uani 1 1 d .
H7 H 0.3517 -0.4246 1.0500 0.067 Uiso 1 1 calc R
C8 C 0.39586(13) 0.0518(3) 0.9220(3) 0.0453(8) Uani 1 1 d .
H8 H 0.3802 0.1512 0.8972 0.054 Uiso 1 1 calc R
C9 C 0.44218(12) 0.0078(3) 0.8927(2) 0.0397(7) Uani 1 1 d .
H9 H 0.4576 -0.0912 0.9194 0.048 Uiso 1 1 calc R
C10 C 0.47115(11) 0.1008(3) 0.8223(2) 0.0363(7) Uani 1 1 d .
C11 C 0.47488(12) 0.2686(3) 0.8211(2) 0.0386(7) Uani 1 1 d .
C12 C 0.5000 0.3521(5) 0.7500 0.0432(10) Uani 1 2 d S
H12 H 0.5000 0.4631 0.7500 0.052 Uiso 1 2 calc SR
C13 C 0.5000 0.0257(4) 0.7500 0.0351(9) Uani 1 2 d S
O1 O 0.32008(14) 0.2289(3) 1.1700(3) 0.1018(11) Uani 1 1 d .
O2 O 0.32503(16) 0.2703(3) 0.9966(3) 0.1152(13) Uani 1 1 d .
O3 O 0.47361(10) 0.3450(2) 1.0078(2) 0.0630(7) Uani 1 1 d .
O4 O 0.41646(10) 0.4656(3) 0.8601(2) 0.0710(8) Uani 1 1 d .
O5 O 0.54578(10) -0.2194(2) 0.7808(2) 0.0627(7) Uani 1 1 d .

loop_
_atom_site_aniso_label
_atom_site_aniso_U_11
_atom_site_aniso_U_22
_atom_site_aniso_U_33
_atom_site_aniso_U_23
_atom_site_aniso_U_13
_atom_site_aniso_U_12
N1 0.082(2) 0.0444(17) 0.085(2) -0.0019(18) 0.0471(19) 0.0044(15)
N2 0.0641(17) 0.0305(14) 0.0595(19) -0.0083(14) 0.0334(15) -0.0073(13)
N3 0.067(3) 0.0267(18) 0.047(2) 0.000 0.0299(19) 0.000
C1 0.069(2) 0.069(2) 0.066(2) 0.0121(19) 0.0282(19) -0.0124(18)
C2 0.055(2) 0.0465(18) 0.049(2) 0.0036(15) 0.0165(17) -0.0068(15)
C3 0.0539(19) 0.056(2) 0.051(2) -0.0066(16) 0.0242(17) -0.0019(16)
C4 0.0516(18) 0.0351(16) 0.0555(19) -0.0060(15) 0.0227(16) -0.0012(14)
C5 0.0483(17) 0.0335(15) 0.0459(18) -0.0017(13) 0.0207(15) -0.0013(13)
C6 0.065(2) 0.0368(17) 0.068(2) -0.0055(16) 0.0388(18) -0.0045(15)
C7 0.070(2) 0.0363(17) 0.066(2) -0.0015(16) 0.0297(19) -0.0048(16)
C8 0.0564(19) 0.0325(16) 0.051(2) -0.0018(14) 0.0226(16) -0.0011(14)
C9 0.0532(18) 0.0308(14) 0.0386(17) -0.0035(13) 0.0188(14) -0.0035(13)
C10 0.0458(16) 0.0299(15) 0.0346(16) -0.0001(12) 0.0137(14) 0.0024(12)
C11 0.0506(18) 0.0302(15) 0.0400(17) -0.0030(13) 0.0209(15) 0.0002(13)
C12 0.054(3) 0.029(2) 0.051(3) 0.000 0.023(2) 0.000
C13 0.047(2) 0.0216(19) 0.037(2) 0.000 0.0124(19) 0.000
O1 0.153(3) 0.0632(17) 0.122(3) -0.0230(18) 0.092(2) 0.0021(17)
O2 0.209(4) 0.0511(16) 0.123(3) 0.0224(17) 0.109(3) 0.0344(19)
O3 0.1036(19) 0.0437(13) 0.0482(14) -0.0085(12) 0.0319(13) -0.0081(12)
O4 0.0817(17) 0.0503(14) 0.0856(18) -0.0104(13) 0.0307(14) 0.0212(13)
O5 0.0769(16) 0.0393(13) 0.0815(18) 0.0112(11) 0.0378(14) 0.0187(12)

loop_
_atom_type_symbol
_atom_type_description
_atom_type_scat_dispersion_real
_atom_type_scat_dispersion_imag
_atom_type_scat_source
C C 0.0033 0.0016 'International Tables Vol C Tables 4.2.6.8 and 6.1.1.4'
H H 0.0000 0.0000 'International Tables Vol C Tables 4.2.6.8 and 6.1.1.4'
N N 0.0061 0.0033 'International Tables Vol C Tables 4.2.6.8 and 6.1.1.4'
O O 0.0106 0.0060 'International Tables Vol C Tables 4.2.6.8 and 6.1.1.4'

loop_
_geom_angle_atom_site_label_1
_geom_angle_atom_site_label_2
_geom_angle_atom_site_label_3
_geom_angle
_geom_angle_site_symmetry_1
_geom_angle_site_symmetry_3
O2 N1 O1 122.5(3) . .
O2 N1 C4 120.0(3) . .
O1 N1 C4 117.5(3) . .
O4 N2 O3 125.0(3) . .
O4 N2 C11 117.5(3) . .
O3 N2 C11 117.4(3) . .
O5 N3 O5 124.6(3) 2_656 .
O5 N3 C13 117.68(17) 2_656 .
O5 N3 C13 117.68(17) . .
C2 C1 H1A 109.5 . .
C2 C1 H1B 109.5 . .
H1A C1 H1B 109.5 . .
C2 C1 H1C 109.5 . .
H1A C1 H1C 109.5 . .
H1B C1 H1C 109.5 . .
C3 C2 C7 117.2(3) . .
C3 C2 C1 120.7(3) . .
C7 C2 C1 122.1(3) . .
C2 C3 C4 121.2(3) . .
C2 C3 H3 119.4 . .
C4 C3 H3 119.4 . .
C3 C4 C5 122.7(3) . .
C3 C4 N1 115.6(3) . .
C5 C4 N1 121.7(3) . .
C6 C5 C4 114.7(3) . .
C6 C5 C8 120.3(3) . .
C4 C5 C8 124.9(3) . .
C7 C6 C5 122.6(3) . .
C7 C6 H6 118.7 . .
C5 C6 H6 118.7 . .
C6 C7 C2 121.6(3) . .
C6 C7 H7 119.2 . .
C2 C7 H7 119.2 . .
C9 C8 C5 123.6(3) . .
C9 C8 H8 118.2 . .
C5 C8 H8 118.2 . .
C8 C9 C10 126.0(3) . .
C8 C9 H9 117.0 . .
C10 C9 H9 117.0 . .
C13 C10 C11 113.3(3) . .
C13 C10 C9 121.3(2) . .
C11 C10 C9 125.4(2) . .
C12 C11 C10 123.9(3) . .
C12 C11 N2 115.7(3) . .
C10 C11 N2 120.3(2) . .
C11 C12 C11 118.4(4) . 2_656
C11 C12 H12 120.8 . .
C11 C12 H12 120.8 2_656 .
C10 C13 C10 126.8(3) . 2_656
C10 C13 N3 116.60(16) . .
C10 C13 N3 116.60(16) 2_656 .

loop_
_geom_bond_atom_site_label_1
_geom_bond_atom_site_label_2
_geom_bond_distance
_geom_bond_site_symmetry_2
N1 O2 1.191(4) .
N1 O1 1.233(4) .
N1 C4 1.478(4) .
N2 O4 1.217(3) .
N2 O3 1.223(3) .
N2 C11 1.485(4) .
N3 O5 1.216(3) 2_656
N3 O5 1.216(3) .
N3 C13 1.489(5) .
C1 C2 1.509(4) .
C1 H1A 0.9600 .
C1 H1B 0.9600 .
C1 H1C 0.9600 .
C2 C3 1.380(4) .
C2 C7 1.388(4) .
C3 C4 1.388(4) .
C3 H3 0.9300 .
C4 C5 1.405(4) .
C5 C6 1.403(4) .
C5 C8 1.485(4) .
C6 C7 1.380(4) .
C6 H6 0.9300 .
C7 H7 0.9300 .
C8 C9 1.328(4) .
C8 H8 0.9300 .
C9 C10 1.464(4) .
C9 H9 0.9300 .
C10 C13 1.404(3) .
C10 C11 1.409(4) .
C11 C12 1.368(3) .
C12 C11 1.368(3) 2_656
C12 H12 0.9300 .
C13 C10 1.404(3) 2_656

loop_
_geom_torsion_atom_site_label_1
_geom_torsion_atom_site_label_2
_geom_torsion_atom_site_label_3
_geom_torsion_atom_site_label_4
_geom_torsion
_geom_torsion_site_symmetry_1
_geom_torsion_site_symmetry_4
C7 C2 C3 C4 0.5(5) . .
C1 C2 C3 C4 -178.7(3) . .
C2 C3 C4 C5 -0.4(5) . .
C2 C3 C4 N1 -179.7(3) . .
O2 N1 C4 C3 -149.8(4) . .
O1 N1 C4 C3 30.5(4) . .
O2 N1 C4 C5 30.9(5) . .
O1 N1 C4 C5 -148.7(3) . .
C3 C4 C5 C6 0.4(5) . .
N1 C4 C5 C6 179.7(3) . .
C3 C4 C5 C8 179.8(3) . .
N1 C4 C5 C8 -1.0(5) . .
C4 C5 C6 C7 -0.6(5) . .
C8 C5 C6 C7 180.0(3) . .
C5 C6 C7 C2 0.9(5) . .
C3 C2 C7 C6 -0.8(5) . .
C1 C2 C7 C6 178.4(3) . .
C6 C5 C8 C9 -27.3(5) . .
C4 C5 C8 C9 153.4(3) . .
C5 C8 C9 C10 178.9(2) . .
C8 C9 C10 C13 -148.9(3) . .
C8 C9 C10 C11 33.0(4) . .
C13 C10 C11 C12 5.0(4) . .
C9 C10 C11 C12 -176.8(2) . .
C13 C10 C11 N2 -173.0(2) . .
C9 C10 C11 N2 5.3(4) . .
O4 N2 C11 C12 59.2(3) . .
O3 N2 C11 C12 -117.5(3) . .
O4 N2 C11 C10 -122.7(3) . .
O3 N2 C11 C10 60.6(3) . .
C10 C11 C12 C11 -2.73(19) . 2_656
N2 C11 C12 C11 175.3(3) . 2_656
C11 C10 C13 C10 -2.31(16) . 2_656
C9 C10 C13 C10 179.4(3) . 2_656
C11 C10 C13 N3 177.69(16) . .
C9 C10 C13 N3 -0.6(3) . .
O5 N3 C13 C10 60.07(18) 2_656 .
O5 N3 C13 C10 -119.93(18) . .
O5 N3 C13 C10 -119.93(18) 2_656 2_656
O5 N3 C13 C10 60.07(18) . 2_656
